data_7251681
loop_
_publ_author_name
'Kumar, Rakesh'
'Maiti, Anupam'
'Mahato, Bidyadhar'
'Ghoshal, Debajyoti'

_publ_section_title
;
 Luminescence property modulation through the structural modification of
 coordination polymers for ratiometric detection of mercuric ions in
 aqueous media
;
_journal_issue 15
_journal_name_full CrystEngComm
_journal_page_first 2382
_journal_page_last 2392
_journal_paper_doi 10.1039/D5CE01203A
_journal_volume 28
_journal_year 2026
_chemical_formula_sum 'C40 H31 Co N10 O6.5'
_chemical_formula_weight 814.68
_space_group_crystal_system triclinic
_space_group_IT_number 2
_space_group_name_Hall '-P 1'
_space_group_name_H-M_alt 'P -1'
_atom_sites_solution_hydrogens mixed
_audit_creation_method SHELXL-2018/3
_audit_update_record
;
2026-02-12 deposited with the CCDC.	2026-02-26 downloaded from the CCDC.
;
_cell_angle_alpha 107.5310(10)
_cell_angle_beta 103.4100(10)
_cell_angle_gamma 92.9590(10)
_cell_formula_units_Z 1
_cell_length_a 7.4337(2)
_cell_length_b 10.3464(3)
_cell_length_c 13.1723(4)
_cell_measurement_reflns_used 250
_cell_measurement_temperature 298(2)
_cell_measurement_theta_max 27.6
_cell_measurement_theta_min 2.9
_cell_volume 931.62(5)
_computing_cell_refinement 'SMART APEX II'
_computing_data_collection 'SMART APEX II (Bruker,2010)'
_computing_data_reduction 'SAINT (Bruker,2000)'
_computing_molecular_graphics 'Ortep-3v2 for windows (Farrugia, 1997)'
_computing_publication_material 'PLATON (Spek, 2008)'
_computing_structure_refinement 'SHELXL-2018/3 (Sheldrick, 2018)'
_computing_structure_solution 'SHELXT 2014/5 (Sheldrick, 2014)'
_diffrn_ambient_temperature 298(2)
_diffrn_measured_fraction_theta_full 0.998
_diffrn_measured_fraction_theta_max 0.997
_diffrn_measurement_device_type 'CCD area detector'
_diffrn_measurement_method 'phi and omega scans'
_diffrn_radiation_type MoK\a
_diffrn_radiation_wavelength 0.71073
_diffrn_reflns_av_R_equivalents 0.0624
_diffrn_reflns_av_unetI/netI 0.0326
_diffrn_reflns_Laue_measured_fraction_full 0.998
_diffrn_reflns_Laue_measured_fraction_max 0.997
_diffrn_reflns_limit_h_max 9
_diffrn_reflns_limit_h_min -9
_diffrn_reflns_limit_k_max 13
_diffrn_reflns_limit_k_min -13
_diffrn_reflns_limit_l_max 17
_diffrn_reflns_limit_l_min -17
_diffrn_reflns_number 33183
_diffrn_reflns_point_group_measured_fraction_full 0.998
_diffrn_reflns_point_group_measured_fraction_max 0.997
_diffrn_reflns_theta_full 25.242
_diffrn_reflns_theta_max 27.552
_diffrn_reflns_theta_min 3.296
_diffrn_source 'fine-focus sealed tube'
_exptl_absorpt_coefficient_mu 0.526
_exptl_absorpt_correction_T_max 0.905
_exptl_absorpt_correction_T_min 0.900
_exptl_absorpt_correction_type multi-scan
_exptl_absorpt_process_details
;
'XPREP' - A PROGRAM DATA PREPARATION & RECIPROCAL 
SPACE EXPLORATION,
Bruker Analytical X-ray Systems, 1997
;
_exptl_crystal_colour Orange
_exptl_crystal_density_diffrn 1.452
_exptl_crystal_density_method 'not measured'
_exptl_crystal_description Block
_exptl_crystal_F_000 420
_exptl_crystal_size_max 0.200
_exptl_crystal_size_mid 0.200
_exptl_crystal_size_min 0.190
_refine_diff_density_max 0.283
_refine_diff_density_min -0.339
_refine_diff_density_rms 0.047
_refine_ls_extinction_method none
_refine_ls_goodness_of_fit_ref 1.095
_refine_ls_hydrogen_treatment mixed
_refine_ls_matrix_type full
_refine_ls_number_parameters 282
_refine_ls_number_reflns 4296
_refine_ls_number_restraints 0
_refine_ls_restrained_S_all 1.095
_refine_ls_R_factor_all 0.0463
_refine_ls_R_factor_gt 0.0392
_refine_ls_shift/su_max 0.000
_refine_ls_shift/su_mean 0.000
_refine_ls_structure_factor_coef Fsqd
_refine_ls_weighting_details 'w=1/[\s^2^(Fo^2^)+(0.0261P)^2^+0.5302P] where P=(Fo^2^+2Fc^2^)/3'
_refine_ls_weighting_scheme calc
_refine_ls_wR_factor_gt 0.0869
_refine_ls_wR_factor_ref 0.0907
_reflns_Friedel_coverage 0.000
_reflns_number_gt 3861
_reflns_number_total 4296
_reflns_threshold_expression 'I > 2\s(I)'
_cod_data_source_file d5ce01203a2.cif
_cod_data_source_block DG2
_cod_depositor_comments 'Adding full bibliography for 7251680--7251682.cif.'
_cod_original_formula_sum 'C40 H31 Co N10 O6.50'
_cod_database_code 7251681
_shelx_shelxl_version_number 2018/3
_shelx_space_group_comment
;
The symmetry employed for this shelxl refinement is uniquely defined
by the following loop, which should always be used as a source of
symmetry information in preference to the above space-group names.
They are only intended as comments.
;

loop_
_space_group_symop_operation_xyz
'x, y, z'
'-x, -y, -z'

loop_
_atom_site_label
_atom_site_type_symbol
_atom_site_fract_x
_atom_site_fract_y
_atom_site_fract_z
_atom_site_U_iso_or_equiv
_atom_site_adp_type
_atom_site_occupancy
_atom_site_site_symmetry_order
_atom_site_calc_flag
_atom_site_refinement_flags_posn
_atom_site_refinement_flags_adp
_atom_site_refinement_flags_occupancy
_atom_site_disorder_assembly
_atom_site_disorder_group
Co1 Co 1.000000 0.500000 1.000000 0.02727(10) Uani 1 2 d S . P . .
O1W O 1.1685(2) 0.67813(15) 1.01969(12) 0.0404(3) Uani 1 1 d . . . . .
O1 O 0.79977(19) 0.53964(14) 0.87631(10) 0.0376(3) Uani 1 1 d . . . . .
O2 O 0.8673(2) 0.76328(16) 0.90598(13) 0.0541(4) Uani 1 1 d . . . . .
N1 N 1.1237(2) 0.39346(16) 0.86661(12) 0.0345(4) Uani 1 1 d . . . . .
N5 N 0.3447(2) 0.60835(17) 0.55827(13) 0.0367(4) Uani 1 1 d . . . . .
N3 N 1.2434(2) 0.05902(17) 0.54618(13) 0.0393(4) Uani 1 1 d . . . . .
N2 N 1.2435(3) 0.18316(18) 0.56794(14) 0.0428(4) Uani 1 1 d . . . . .
N4 N 1.3183(2) -0.15252(17) 0.23528(13) 0.0422(4) Uani 1 1 d . . . . .
C15 C 0.4676(3) 0.70815(19) 0.75824(15) 0.0338(4) Uani 1 1 d . . . . .
C19 C 0.1682(3) 0.7549(3) 0.66266(19) 0.0482(5) Uani 1 1 d . . . . .
C18 C 0.1466(4) 0.8358(3) 0.7607(2) 0.0540(6) Uani 1 1 d . . . . .
H18 H 0.039289 0.877874 0.762485 0.065 Uiso 1 1 calc R U . . .
C17 C 0.2839(4) 0.8565(2) 0.85873(19) 0.0509(6) Uani 1 1 d . . . . .
H17 H 0.268095 0.913615 0.924787 0.061 Uiso 1 1 calc R U . . .
C9 C 1.3206(3) -0.0173(2) 0.26600(17) 0.0484(5) Uani 1 1 d . . . . .
H9 H 1.336802 0.027373 0.216496 0.058 Uiso 1 1 calc R U . . .
C10 C 1.3004(3) 0.0603(2) 0.36716(17) 0.0430(5) Uani 1 1 d . . . . .
C4 C 1.1788(3) 0.3837(2) 0.69291(16) 0.0436(5) Uani 1 1 d . . . . .
H4 H 1.185183 0.427494 0.641418 0.052 Uiso 1 1 calc R U . . .
C2 C 1.2062(3) 0.1890(2) 0.75318(16) 0.0407(5) Uani 1 1 d . . . . .
H2 H 1.232438 0.099800 0.743436 0.049 Uiso 1 1 calc R U . . .
C1 C 1.1616(3) 0.2645(2) 0.84767(15) 0.0401(5) Uani 1 1 d . . . . .
H1 H 1.157671 0.223617 0.901193 0.048 Uiso 1 1 calc R U . . .
C14 C 0.3302(3) 0.6894(2) 0.65869(15) 0.0354(4) Uani 1 1 d . . . . .
C16 C 0.4403(3) 0.7938(2) 0.85843(17) 0.0430(5) Uani 1 1 d . . . . .
H16 H 0.529667 0.807233 0.924344 0.052 Uiso 1 1 calc R U . . .
C5 C 1.1370(3) 0.4521(2) 0.79055(16) 0.0412(5) Uani 1 1 d . . . . .
H5 H 1.117256 0.543082 0.803947 0.049 Uiso 1 1 calc R U . . .
C12 C 0.6241(3) 0.63591(19) 0.75157(14) 0.0331(4) Uani 1 1 d . . . . .
C6 C 1.2733(3) -0.00654(19) 0.43984(14) 0.0328(4) Uani 1 1 d . . . . .
C20 C 0.4935(3) 0.54421(19) 0.55534(14) 0.0329(4) Uani 1 1 d . . . . .
C11 C 0.7770(3) 0.6482(2) 0.85390(14) 0.0350(4) Uani 1 1 d . . . . .
C13 C 0.6357(3) 0.5549(2) 0.65049(14) 0.0351(4) Uani 1 1 d . . . . .
H13 H 0.737168 0.506870 0.644510 0.042 Uiso 1 1 calc R U . . .
C8 C 1.2972(3) -0.2143(2) 0.30764(16) 0.0395(4) Uani 1 1 d . . . . .
H8 H 1.297946 -0.308435 0.287821 0.047 Uiso 1 1 calc R U . . .
C3 C 1.2109(3) 0.2496(2) 0.67332(15) 0.0361(4) Uani 1 1 d . . . . .
C7 C 1.2743(3) -0.1464(2) 0.41065(15) 0.0377(4) Uani 1 1 d . . . . .
H7 H 1.260034 -0.193421 0.458919 0.045 Uiso 1 1 calc R U . . .
O2W O 1.071(2) -0.0210(19) 0.0621(12) 0.155(5) Uiso 0.25 1 d G . P . .
H2WA H 1.010576 -0.092906 -0.001346 0.233 Uiso 0.25 1 d G U P . .
H2WB H 1.156796 0.016812 0.043846 0.233 Uiso 0.25 1 d G U P . .
H1WA H 1.228(4) 0.728(3) 1.078(2) 0.065(9) Uiso 1 1 d . . . . .
H1WB H 1.090(5) 0.731(3) 0.991(3) 0.090(11) Uiso 1 1 d . . . . .
H10 H 1.303(3) 0.154(3) 0.383(2) 0.055(7) Uiso 1 1 d . . . . .
H19 H 0.074(4) 0.735(3) 0.596(2) 0.058(7) Uiso 1 1 d . . . . .

loop_
_atom_site_aniso_label
_atom_site_aniso_U_11
_atom_site_aniso_U_22
_atom_site_aniso_U_33
_atom_site_aniso_U_23
_atom_site_aniso_U_13
_atom_site_aniso_U_12
Co1 0.03466(19) 0.02871(19) 0.01427(15) 0.00223(12) 0.00466(13) 0.00378(14)
O1W 0.0515(9) 0.0370(8) 0.0239(7) 0.0013(6) 0.0063(6) -0.0036(7)
O1 0.0446(8) 0.0377(7) 0.0250(6) 0.0094(6) -0.0006(6) 0.0063(6)
O2 0.0634(10) 0.0426(9) 0.0419(8) 0.0121(7) -0.0089(7) -0.0064(7)
N1 0.0416(9) 0.0355(9) 0.0233(7) 0.0036(6) 0.0099(7) 0.0052(7)
N5 0.0401(9) 0.0430(9) 0.0283(8) 0.0162(7) 0.0049(7) 0.0079(7)
N3 0.0475(10) 0.0390(9) 0.0275(8) 0.0027(7) 0.0131(7) 0.0066(7)
N2 0.0566(11) 0.0376(9) 0.0340(9) 0.0033(7) 0.0227(8) 0.0050(8)
N4 0.0476(10) 0.0393(9) 0.0296(8) -0.0037(7) 0.0115(7) 0.0001(8)
C15 0.0430(11) 0.0321(10) 0.0289(9) 0.0143(8) 0.0092(8) 0.0018(8)
C19 0.0497(13) 0.0583(14) 0.0430(12) 0.0238(11) 0.0121(10) 0.0172(11)
C18 0.0590(15) 0.0609(15) 0.0575(14) 0.0286(12) 0.0280(12) 0.0255(12)
C17 0.0686(15) 0.0484(13) 0.0435(12) 0.0149(10) 0.0278(11) 0.0138(11)
C9 0.0696(15) 0.0409(12) 0.0332(10) 0.0055(9) 0.0214(10) -0.0035(10)
C10 0.0593(14) 0.0310(10) 0.0347(10) 0.0018(8) 0.0170(10) 0.0012(9)
C4 0.0639(14) 0.0360(11) 0.0336(10) 0.0068(8) 0.0251(10) -0.0008(10)
C2 0.0505(12) 0.0389(11) 0.0341(10) 0.0087(8) 0.0153(9) 0.0167(9)
C1 0.0509(12) 0.0444(11) 0.0278(9) 0.0119(8) 0.0137(9) 0.0157(9)
C14 0.0418(11) 0.0379(10) 0.0312(9) 0.0174(8) 0.0097(8) 0.0070(8)
C16 0.0538(13) 0.0445(12) 0.0311(10) 0.0122(9) 0.0125(9) 0.0048(10)
C5 0.0576(13) 0.0312(10) 0.0346(10) 0.0039(8) 0.0207(9) 0.0029(9)
C12 0.0411(10) 0.0331(10) 0.0239(8) 0.0121(7) 0.0028(7) 0.0021(8)
C6 0.0304(9) 0.0370(10) 0.0242(8) 0.0007(7) 0.0065(7) 0.0030(7)
C20 0.0402(10) 0.0346(10) 0.0232(9) 0.0124(8) 0.0033(8) 0.0038(8)
C11 0.0403(10) 0.0403(11) 0.0210(8) 0.0078(8) 0.0046(7) 0.0051(8)
C13 0.0406(10) 0.0379(10) 0.0255(9) 0.0116(8) 0.0033(8) 0.0086(8)
C8 0.0424(11) 0.0324(10) 0.0346(10) 0.0007(8) 0.0058(8) 0.0047(8)
C3 0.0379(10) 0.0383(10) 0.0281(9) 0.0011(8) 0.0145(8) 0.0010(8)
C7 0.0420(11) 0.0379(11) 0.0296(9) 0.0082(8) 0.0063(8) 0.0041(8)

loop_
_atom_type_symbol
_atom_type_description
_atom_type_scat_dispersion_real
_atom_type_scat_dispersion_imag
_atom_type_scat_source
C C 0.0033 0.0016 'International Tables Vol C Tables 4.2.6.8 and 6.1.1.4'
H H 0.0000 0.0000 'International Tables Vol C Tables 4.2.6.8 and 6.1.1.4'
N N 0.0061 0.0033 'International Tables Vol C Tables 4.2.6.8 and 6.1.1.4'
O O 0.0106 0.0060 'International Tables Vol C Tables 4.2.6.8 and 6.1.1.4'
Co Co 0.3494 0.9721 'International Tables Vol C Tables 4.2.6.8 and 6.1.1.4'

loop_
_geom_angle_atom_site_label_1
_geom_angle_atom_site_label_2
_geom_angle_atom_site_label_3
_geom_angle
_geom_angle_site_symmetry_1
_geom_angle_site_symmetry_3
_geom_angle_publ_flag
O1W Co1 O1W 180.00(5) 2_767 . ?
O1W Co1 O1 89.75(6) 2_767 2_767 ?
O1W Co1 O1 90.25(6) . 2_767 ?
O1W Co1 O1 90.25(6) 2_767 . ?
O1W Co1 O1 89.75(6) . . ?
O1 Co1 O1 180.0 2_767 . ?
O1W Co1 N1 92.06(6) 2_767 . ?
O1W Co1 N1 87.94(6) . . ?
O1 Co1 N1 94.42(6) 2_767 . ?
O1 Co1 N1 85.58(6) . . ?
O1W Co1 N1 87.94(6) 2_767 2_767 ?
O1W Co1 N1 92.06(6) . 2_767 ?
O1 Co1 N1 85.58(6) 2_767 2_767 ?
O1 Co1 N1 94.42(6) . 2_767 ?
N1 Co1 N1 180.0 . 2_767 ?
Co1 O1W H1WA 123(2) . . ?
Co1 O1W H1WB 105(2) . . ?
H1WA O1W H1WB 105(3) . . ?
C11 O1 Co1 130.52(12) . . ?
C5 N1 C1 117.25(16) . . ?
C5 N1 Co1 118.48(13) . . ?
C1 N1 Co1 123.54(13) . . ?
C20 N5 C14 117.85(16) . . ?
N2 N3 C6 113.44(17) . . ?
N3 N2 C3 113.98(17) . . ?
C8 N4 C9 117.30(17) . . ?
C14 C15 C16 118.98(18) . . ?
C14 C15 C12 117.32(17) . . ?
C16 C15 C12 123.68(18) . . ?
C18 C19 C14 120.3(2) . . ?
C18 C19 H19 122.2(15) . . ?
C14 C19 H19 117.4(15) . . ?
C19 C18 C17 120.8(2) . . ?
C19 C18 H18 119.6 . . ?
C17 C18 H18 119.6 . . ?
C16 C17 C18 120.6(2) . . ?
C16 C17 H17 119.7 . . ?
C18 C17 H17 119.7 . . ?
N4 C9 C10 123.6(2) . . ?
N4 C9 H9 118.2 . . ?
C10 C9 H9 118.2 . . ?
C9 C10 C6 118.06(19) . . ?
C9 C10 H10 119.0(15) . . ?
C6 C10 H10 122.9(15) . . ?
C3 C4 C5 118.75(19) . . ?
C3 C4 H4 120.6 . . ?
C5 C4 H4 120.6 . . ?
C1 C2 C3 118.16(19) . . ?
C1 C2 H2 120.9 . . ?
C3 C2 H2 120.9 . . ?
N1 C1 C2 123.62(19) . . ?
N1 C1 H1 118.2 . . ?
C2 C1 H1 118.2 . . ?
N5 C14 C19 118.04(18) . . ?
N5 C14 C15 122.99(18) . . ?
C19 C14 C15 118.95(19) . . ?
C17 C16 C15 120.3(2) . . ?
C17 C16 H16 119.8 . . ?
C15 C16 H16 119.8 . . ?
N1 C5 C4 123.02(19) . . ?
N1 C5 H5 118.5 . . ?
C4 C5 H5 118.5 . . ?
C13 C12 C15 118.82(17) . . ?
C13 C12 C11 120.09(17) . . ?
C15 C12 C11 121.09(16) . . ?
C10 C6 C7 119.27(17) . . ?
C10 C6 N3 124.64(18) . . ?
C7 C6 N3 116.09(17) . . ?
N5 C20 C13 123.07(17) . . ?
N5 C20 C20 117.0(2) . 2_666 ?
C13 C20 C20 119.9(2) . 2_666 ?
O2 C11 O1 126.96(18) . . ?
O2 C11 C12 117.26(17) . . ?
O1 C11 C12 115.77(17) . . ?
C12 C13 C20 119.93(18) . . ?
C12 C13 H13 120.0 . . ?
C20 C13 H13 120.0 . . ?
N4 C8 C7 123.63(19) . . ?
N4 C8 H8 118.2 . . ?
C7 C8 H8 118.2 . . ?
C4 C3 C2 119.11(17) . . ?
C4 C3 N2 115.59(18) . . ?
C2 C3 N2 125.29(18) . . ?
C6 C7 C8 118.04(19) . . ?
C6 C7 H7 121.0 . . ?
C8 C7 H7 121.0 . . ?
H2WA O2W H2WB 104.5 . . ?

loop_
_geom_bond_atom_site_label_1
_geom_bond_atom_site_label_2
_geom_bond_distance
_geom_bond_site_symmetry_2
_geom_bond_publ_flag
Co1 O1W 2.0872(15) 2_767 ?
Co1 O1W 2.0872(15) . ?
Co1 O1 2.0926(13) 2_767 ?
Co1 O1 2.0926(12) . ?
Co1 N1 2.1989(15) . ?
Co1 N1 2.1989(15) 2_767 ?
O1W H1WA 0.79(3) . ?
O1W H1WB 0.92(3) . ?
O1 C11 1.254(2) . ?
O2 C11 1.245(2) . ?
N1 C5 1.337(2) . ?
N1 C1 1.339(3) . ?
N5 C20 1.321(2) . ?
N5 C14 1.368(2) . ?
N3 N2 1.229(2) . ?
N3 C6 1.435(2) . ?
N2 C3 1.434(2) . ?
N4 C8 1.329(3) . ?
N4 C9 1.333(3) . ?
C15 C14 1.416(3) . ?
C15 C16 1.417(3) . ?
C15 C12 1.420(3) . ?
C19 C18 1.361(3) . ?
C19 C14 1.416(3) . ?
C19 H19 0.95(3) . ?
C18 C17 1.398(3) . ?
C18 H18 0.9300 . ?
C17 C16 1.360(3) . ?
C17 H17 0.9300 . ?
C9 C10 1.379(3) . ?
C9 H9 0.9300 . ?
C10 C6 1.381(3) . ?
C10 H10 0.92(2) . ?
C4 C3 1.377(3) . ?
C4 C5 1.382(3) . ?
C4 H4 0.9300 . ?
C2 C1 1.379(3) . ?
C2 C3 1.383(3) . ?
C2 H2 0.9300 . ?
C1 H1 0.9300 . ?
C16 H16 0.9300 . ?
C5 H5 0.9300 . ?
C12 C13 1.368(3) . ?
C12 C11 1.515(2) . ?
C6 C7 1.382(3) . ?
C20 C13 1.411(2) . ?
C20 C20 1.497(3) 2_666 ?
C13 H13 0.9300 . ?
C8 C7 1.382(3) . ?
C8 H8 0.9300 . ?
C7 H7 0.9300 . ?
O2W H2WA 0.9328 . ?
O2W H2WB 0.8500 . ?

loop_
_geom_torsion_atom_site_label_1
_geom_torsion_atom_site_label_2
_geom_torsion_atom_site_label_3
_geom_torsion_atom_site_label_4
_geom_torsion
_geom_torsion_site_symmetry_1
_geom_torsion_site_symmetry_2
_geom_torsion_site_symmetry_3
_geom_torsion_site_symmetry_4
_geom_torsion_publ_flag
C6 N3 N2 C3 179.08(16) . . . . ?
C14 C19 C18 C17 0.5(4) . . . . ?
C19 C18 C17 C16 -1.4(4) . . . . ?
C8 N4 C9 C10 -0.8(3) . . . . ?
N4 C9 C10 C6 -1.1(4) . . . . ?
C5 N1 C1 C2 -2.5(3) . . . . ?
Co1 N1 C1 C2 167.53(16) . . . . ?
C3 C2 C1 N1 -0.4(3) . . . . ?
C20 N5 C14 C19 -178.04(19) . . . . ?
C20 N5 C14 C15 0.7(3) . . . . ?
C18 C19 C14 N5 179.5(2) . . . . ?
C18 C19 C14 C15 0.8(3) . . . . ?
C16 C15 C14 N5 -179.80(18) . . . . ?
C12 C15 C14 N5 -1.5(3) . . . . ?
C16 C15 C14 C19 -1.1(3) . . . . ?
C12 C15 C14 C19 177.21(18) . . . . ?
C18 C17 C16 C15 1.0(3) . . . . ?
C14 C15 C16 C17 0.2(3) . . . . ?
C12 C15 C16 C17 -178.0(2) . . . . ?
C1 N1 C5 C4 3.1(3) . . . . ?
Co1 N1 C5 C4 -167.37(17) . . . . ?
C3 C4 C5 N1 -0.9(3) . . . . ?
C14 C15 C12 C13 1.1(3) . . . . ?
C16 C15 C12 C13 179.37(18) . . . . ?
C14 C15 C12 C11 -179.25(17) . . . . ?
C16 C15 C12 C11 -1.0(3) . . . . ?
C9 C10 C6 C7 2.4(3) . . . . ?
C9 C10 C6 N3 -177.7(2) . . . . ?
N2 N3 C6 C10 0.1(3) . . . . ?
N2 N3 C6 C7 -179.89(18) . . . . ?
C14 N5 C20 C13 0.5(3) . . . . ?
C14 N5 C20 C20 179.88(19) . . . 2_666 ?
Co1 O1 C11 O2 -3.9(3) . . . . ?
Co1 O1 C11 C12 175.39(12) . . . . ?
C13 C12 C11 O2 117.0(2) . . . . ?
C15 C12 C11 O2 -62.6(3) . . . . ?
C13 C12 C11 O1 -62.4(2) . . . . ?
C15 C12 C11 O1 118.0(2) . . . . ?
C15 C12 C13 C20 -0.1(3) . . . . ?
C11 C12 C13 C20 -179.69(17) . . . . ?
N5 C20 C13 C12 -0.8(3) . . . . ?
C20 C20 C13 C12 179.8(2) 2_666 . . . ?
C9 N4 C8 C7 1.3(3) . . . . ?
C5 C4 C3 C2 -2.1(3) . . . . ?
C5 C4 C3 N2 176.79(19) . . . . ?
C1 C2 C3 C4 2.7(3) . . . . ?
C1 C2 C3 N2 -176.05(19) . . . . ?
N3 N2 C3 C4 -169.53(19) . . . . ?
N3 N2 C3 C2 9.2(3) . . . . ?
C10 C6 C7 C8 -1.9(3) . . . . ?
N3 C6 C7 C8 178.16(17) . . . . ?
N4 C8 C7 C6 0.0(3) . . . . ?
